data_1504836
loop_
_publ_author_name
'Bouit, Pierre-Antoine'
'Di Piazza, Emmanuel'
'Rigaut, St\'ephane'
'Le Guennic, Boris'
'Aronica, Christophe'
'Toupet, Lo\"ic'
'Andraud, Chantal'
'Maury, Olivier'

_publ_section_title
;
 Stable near-infrared anionic polymethine dyes: structure, photophysical,
 and redox properties.
;
_journal_issue 19
_journal_name_full 'Organic letters'
_journal_page_first 4159
_journal_page_last 4162
_journal_paper_doi 10.1021/ol801416n
_journal_volume 10
_journal_year 2008
_chemical_formula_sum 'C58.5 H64 Cl F6 N2 P'
_chemical_formula_weight 975.54
_chemical_name_systematic
;
 ?
;
_space_group_IT_number 2
_symmetry_space_group_name_Hall '-P 1'
_symmetry_space_group_name_H-M 'P -1'
_atom_sites_solution_hydrogens geom
_atom_sites_solution_primary direct
_atom_sites_solution_secondary difmap
_audit_creation_method SHELXL-97
_cell_angle_alpha 75.165(6)
_cell_angle_beta 87.153(6)
_cell_angle_gamma 69.688(7)
_cell_formula_units_Z 2
_cell_length_a 9.6645(7)
_cell_length_b 14.1250(10)
_cell_length_c 20.7170(10)
_cell_measurement_temperature 110(2)
_cell_volume 2561.4(3)
_computing_cell_refinement 'CrysAlis RED, Oxford Diffraction Ltd.,Version 1.171.26'
_computing_data_collection 'CrysAlis CCD, Oxford Diffraction Ltd.,Version 1.171.26'
_computing_data_reduction 'CrysAlis RED, Oxford Diffraction Ltd.,Version 1.171.26'
_computing_molecular_graphics 'PLATON_(Spek, 1998)'
_computing_publication_material 'SHELXL-97 (Sheldrick, 1997)'
_computing_structure_refinement 'SHELXL-97 (Sheldrick, 1997)'
_computing_structure_solution 'SIR-97_(Altomare & al., 1998)'
_diffrn_ambient_temperature 110(2)
_diffrn_detector_area_resol_mean 19.64
_diffrn_measured_fraction_theta_full 0.925
_diffrn_measured_fraction_theta_max 0.925
_diffrn_measurement_device_type 'CCD Saphire 3 Xcalibur'
_diffrn_measurement_method 'omega scan'
_diffrn_radiation_monochromator graphite
_diffrn_radiation_source 'fine-focus sealed tube'
_diffrn_radiation_type MoK\a
_diffrn_radiation_wavelength 0.71069
_diffrn_reflns_av_R_equivalents 0.0540
_diffrn_reflns_av_sigmaI/netI 0.2063
_diffrn_reflns_limit_h_max 12
_diffrn_reflns_limit_h_min -5
_diffrn_reflns_limit_k_max 18
_diffrn_reflns_limit_k_min -17
_diffrn_reflns_limit_l_max 26
_diffrn_reflns_limit_l_min -26
_diffrn_reflns_number 17606
_diffrn_reflns_theta_full 27.00
_diffrn_reflns_theta_max 27.00
_diffrn_reflns_theta_min 2.83
_exptl_absorpt_coefficient_mu 0.168
_exptl_absorpt_correction_type none
_exptl_crystal_colour green
_exptl_crystal_density_diffrn 1.265
_exptl_crystal_density_method 'not measured'
_exptl_crystal_description prism
_exptl_crystal_F_000 1030
_exptl_crystal_size_max 0.32
_exptl_crystal_size_mid 0.10
_exptl_crystal_size_min 0.10
_refine_diff_density_max 0.363
_refine_diff_density_min -0.281
_refine_diff_density_rms 0.053
_refine_ls_extinction_method none
_refine_ls_goodness_of_fit_ref 0.729
_refine_ls_hydrogen_treatment constr
_refine_ls_matrix_type full
_refine_ls_number_parameters 640
_refine_ls_number_reflns 10329
_refine_ls_number_restraints 0
_refine_ls_restrained_S_all 0.729
_refine_ls_R_factor_all 0.1520
_refine_ls_R_factor_gt 0.0499
_refine_ls_shift/su_max 0.448
_refine_ls_shift/su_mean 0.016
_refine_ls_structure_factor_coef Fsqd
_refine_ls_weighting_details 'calc w=1/[\s^2^(Fo^2^)+(0.0606P)^2^+0.0000P] where P=(Fo^2^+2Fc^2^)/3'
_refine_ls_weighting_scheme calc
_refine_ls_wR_factor_gt 0.1125
_refine_ls_wR_factor_ref 0.1280
_reflns_number_gt 3733
_reflns_number_total 10329
_reflns_threshold_expression >2sigma(I)
_cod_data_source_file ol801416n_si_002.cif
_cod_data_source_block 1.[PF6]
_cod_original_formula_sum 'C58.50 H64 Cl F6 N2 P'
_cod_database_code 1504836

loop_
_symmetry_equiv_pos_as_xyz
'x, y, z'
'-x, -y, -z'

loop_
_atom_site_label
_atom_site_type_symbol
_atom_site_fract_x
_atom_site_fract_y
_atom_site_fract_z
_atom_site_U_iso_or_equiv
_atom_site_adp_type
_atom_site_occupancy
_atom_site_symmetry_multiplicity
_atom_site_calc_flag
_atom_site_refinement_flags
F1 F 0.02581(17) 1.08553(13) 0.28860(9) 0.0424(5) Uani 1 1 d .
F2 F 0.21371(18) 0.85369(14) 0.27933(11) 0.0628(7) Uani 1 1 d .
F3 F -0.01478(18) 0.96829(15) 0.24314(11) 0.0645(7) Uani 1 1 d .
F4 F 0.0534(2) 0.92453(17) 0.35172(12) 0.0754(7) Uani 1 1 d .
F5 F 0.25448(19) 0.97088(14) 0.32408(10) 0.0534(6) Uani 1 1 d .
F6 F 0.18465(18) 1.01462(15) 0.21603(10) 0.0542(6) Uani 1 1 d .
P1 P 0.11976(9) 0.96948(7) 0.28376(5) 0.0391(3) Uani 1 1 d .
Cl1 Cl 0.51344(8) 0.81589(7) 0.93761(4) 0.0447(3) Uani 1 1 d .
N1 N 0.6421(2) 0.84402(19) 0.62397(12) 0.0289(6) Uani 1 1 d .
N2 N 0.8872(2) 0.76491(19) 1.20723(12) 0.0287(6) Uani 1 1 d .
C1 C 0.7050(3) 0.7764(2) 0.92535(16) 0.0311(8) Uani 1 1 d .
C2 C 0.7973(3) 0.7540(2) 0.98193(16) 0.0295(8) Uani 1 1 d .
C3 C 0.9627(3) 0.7125(2) 0.97282(15) 0.0310(8) Uani 1 1 d .
H3A H 1.0117 0.6614 1.0147 0.037 Uiso 1 1 calc R
H3B H 1.0007 0.7710 0.9647 0.037 Uiso 1 1 calc R
C4 C 1.0032(3) 0.6606(3) 0.91553(16) 0.0330(8) Uani 1 1 d .
H4 H 0.9661 0.6008 0.9268 0.040 Uiso 1 1 calc R
C5 C 0.9179(3) 0.7338(3) 0.85297(16) 0.0397(9) Uani 1 1 d .
H5A H 0.9392 0.6975 0.8167 0.048 Uiso 1 1 calc R
H5B H 0.9517 0.7944 0.8394 0.048 Uiso 1 1 calc R
C6 C 0.7519(3) 0.7728(2) 0.86170(15) 0.0299(8) Uani 1 1 d .
C7 C 1.1715(3) 0.6126(3) 0.90864(16) 0.0353(9) Uani 1 1 d .
C8 C 1.2318(3) 0.5139(3) 0.96664(18) 0.0537(11) Uani 1 1 d .
H8A H 1.2122 0.5330 1.0093 0.081 Uiso 1 1 calc R
H8B H 1.3385 0.4815 0.9631 0.081 Uiso 1 1 calc R
H8C H 1.1830 0.4644 0.9644 0.081 Uiso 1 1 calc R
C9 C 1.2523(3) 0.6872(3) 0.91073(17) 0.0448(9) Uani 1 1 d .
H9A H 1.2321 0.7094 0.9524 0.067 Uiso 1 1 calc R
H9B H 1.2180 0.7485 0.8726 0.067 Uiso 1 1 calc R
H9C H 1.3587 0.6518 0.9086 0.067 Uiso 1 1 calc R
C10 C 1.2033(3) 0.5786(3) 0.84343(18) 0.0567(11) Uani 1 1 d .
H10A H 1.1516 0.5305 0.8419 0.085 Uiso 1 1 calc R
H10B H 1.3098 0.5434 0.8412 0.085 Uiso 1 1 calc R
H10C H 1.1688 0.6401 0.8054 0.085 Uiso 1 1 calc R
C11 C 0.6544(3) 0.8049(2) 0.80654(16) 0.0303(8) Uani 1 1 d .
H11 H 0.5520 0.8249 0.8148 0.036 Uiso 1 1 calc R
C12 C 0.6931(3) 0.8102(2) 0.74131(15) 0.0293(8) Uani 1 1 d .
H12 H 0.7952 0.7934 0.7328 0.035 Uiso 1 1 calc R
C13 C 0.5970(3) 0.8377(2) 0.68703(16) 0.0272(8) Uani 1 1 d .
C14 C 0.4282(3) 0.8675(2) 0.68616(15) 0.0297(8) Uani 1 1 d .
C15 C 0.3935(3) 0.8815(2) 0.61322(15) 0.0305(8) Uani 1 1 d .
C16 C 0.2605(3) 0.9048(3) 0.57953(17) 0.0387(9) Uani 1 1 d .
H16 H 0.1709 0.9154 0.6025 0.046 Uiso 1 1 calc R
C17 C 0.2617(4) 0.9121(3) 0.51149(17) 0.0416(9) Uani 1 1 d .
H17 H 0.1717 0.9271 0.4878 0.050 Uiso 1 1 calc R
C18 C 0.3925(4) 0.8978(2) 0.47681(16) 0.0389(9) Uani 1 1 d .
H18 H 0.3902 0.9035 0.4301 0.047 Uiso 1 1 calc R
C19 C 0.5250(3) 0.8754(2) 0.51027(16) 0.0345(8) Uani 1 1 d .
H19 H 0.6144 0.8664 0.4873 0.041 Uiso 1 1 calc R
C20 C 0.5231(3) 0.8667(2) 0.57836(16) 0.0291(8) Uani 1 1 d .
C21 C 0.3737(3) 0.7849(3) 0.73106(16) 0.0384(9) Uani 1 1 d .
H21A H 0.3973 0.7777 0.7779 0.058 Uiso 1 1 calc R
H21B H 0.4222 0.7179 0.7200 0.058 Uiso 1 1 calc R
H21C H 0.2666 0.8060 0.7241 0.058 Uiso 1 1 calc R
C22 C 0.3579(3) 0.9747(2) 0.70380(16) 0.0402(9) Uani 1 1 d .
H22A H 0.3802 0.9662 0.7510 0.060 Uiso 1 1 calc R
H22B H 0.2507 1.0001 0.6956 0.060 Uiso 1 1 calc R
H22C H 0.3988 1.0252 0.6759 0.060 Uiso 1 1 calc R
C23 C 0.7936(3) 0.8337(2) 0.60367(15) 0.0313(8) Uani 1 1 d .
H23A H 0.8313 0.8736 0.6269 0.038 Uiso 1 1 calc R
H23B H 0.7910 0.8656 0.5550 0.038 Uiso 1 1 calc R
C24 C 0.9000(3) 0.7225(2) 0.61849(16) 0.0321(8) Uani 1 1 d .
C25 C 0.8688(3) 0.6464(3) 0.59715(16) 0.0395(9) Uani 1 1 d .
H25 H 0.7761 0.6633 0.5752 0.047 Uiso 1 1 calc R
C26 C 0.9703(4) 0.5464(3) 0.60726(18) 0.0471(10) Uani 1 1 d .
H26 H 0.9494 0.4956 0.5909 0.057 Uiso 1 1 calc R
C27 C 1.1034(4) 0.5211(3) 0.64161(18) 0.0480(10) Uani 1 1 d .
H27 H 1.1722 0.4518 0.6501 0.058 Uiso 1 1 calc R
C28 C 1.1368(3) 0.5946(3) 0.66346(17) 0.0406(9) Uani 1 1 d .
H28 H 1.2290 0.5768 0.6860 0.049 Uiso 1 1 calc R
C29 C 1.0352(3) 0.6953(3) 0.65242(16) 0.0414(9) Uani 1 1 d .
H29 H 1.0577 0.7461 0.6681 0.050 Uiso 1 1 calc R
C30 C 0.7454(3) 0.7713(2) 1.04301(16) 0.0308(8) Uani 1 1 d .
H30 H 0.6420 0.7903 1.0487 0.037 Uiso 1 1 calc R
C31 C 0.8345(3) 0.7627(2) 1.09679(16) 0.0303(8) Uani 1 1 d .
H31 H 0.9362 0.7501 1.0889 0.036 Uiso 1 1 calc R
C32 C 0.7909(3) 0.7706(2) 1.15963(16) 0.0286(8) Uani 1 1 d .
C33 C 0.6409(3) 0.7815(3) 1.19037(15) 0.0319(8) Uani 1 1 d .
C34 C 0.6768(3) 0.7698(2) 1.26208(16) 0.0312(8) Uani 1 1 d .
C35 C 0.5919(3) 0.7632(2) 1.31791(16) 0.0359(8) Uani 1 1 d .
H35 H 0.4914 0.7696 1.3138 0.043 Uiso 1 1 calc R
C36 C 0.6566(4) 0.7471(2) 1.37995(17) 0.0414(9) Uani 1 1 d .
H36 H 0.6001 0.7407 1.4186 0.050 Uiso 1 1 calc R
C37 C 0.8017(4) 0.7402(3) 1.38673(17) 0.0413(9) Uani 1 1 d .
H37 H 0.8425 0.7302 1.4298 0.050 Uiso 1 1 calc R
C38 C 0.8883(3) 0.7476(2) 1.33160(17) 0.0365(9) Uani 1 1 d .
H38 H 0.9877 0.7438 1.3357 0.044 Uiso 1 1 calc R
C39 C 0.8232(3) 0.7609(2) 1.27005(15) 0.0282(8) Uani 1 1 d .
C40 C 0.5834(3) 0.6962(3) 1.18394(17) 0.0480(10) Uani 1 1 d .
H40A H 0.5611 0.7047 1.1367 0.072 Uiso 1 1 calc R
H40B H 0.4934 0.7017 1.2090 0.072 Uiso 1 1 calc R
H40C H 0.6586 0.6276 1.2020 0.072 Uiso 1 1 calc R
C41 C 0.5292(3) 0.8918(3) 1.16060(16) 0.0512(10) Uani 1 1 d .
H41A H 0.5056 0.8994 1.1137 0.077 Uiso 1 1 calc R
H41B H 0.5722 0.9441 1.1635 0.077 Uiso 1 1 calc R
H41C H 0.4388 0.9019 1.1857 0.077 Uiso 1 1 calc R
C42 C 1.0401(3) 0.7597(2) 1.19531(16) 0.0335(8) Uani 1 1 d .
H42A H 1.0804 0.7714 1.2344 0.040 Uiso 1 1 calc R
H42B H 1.0407 0.8168 1.1560 0.040 Uiso 1 1 calc R
C43 C 1.1395(3) 0.6572(3) 1.18339(16) 0.0309(8) Uani 1 1 d .
C44 C 1.1262(3) 0.5644(3) 1.21818(17) 0.0419(9) Uani 1 1 d .
H44 H 1.0524 0.5642 1.2502 0.050 Uiso 1 1 calc R
C45 C 1.2187(4) 0.4711(3) 1.20718(19) 0.0539(10) Uani 1 1 d .
H45 H 1.2092 0.4071 1.2316 0.065 Uiso 1 1 calc R
C46 C 1.3256(4) 0.4717(3) 1.1603(2) 0.0535(11) Uani 1 1 d .
H46 H 1.3890 0.4077 1.1523 0.064 Uiso 1 1 calc R
C47 C 1.3413(3) 0.5636(3) 1.12512(19) 0.0483(10) Uani 1 1 d .
H47 H 1.4159 0.5635 1.0935 0.058 Uiso 1 1 calc R
C48 C 1.2467(3) 0.6566(3) 1.13641(17) 0.0420(9) Uani 1 1 d .
H48 H 1.2555 0.7208 1.1116 0.050 Uiso 1 1 calc R
C49 C 0.2869(5) 0.5877(4) 0.4385(3) 0.0790(14) Uani 1 1 d .
C50 C 0.3249(5) 0.6076(4) 0.3724(3) 0.0777(15) Uani 1 1 d .
H50 H 0.2908 0.6765 0.3443 0.093 Uiso 1 1 calc R
C51 C 0.4117(6) 0.5267(7) 0.3486(4) 0.133(3) Uani 1 1 d .
H51 H 0.4303 0.5423 0.3023 0.160 Uiso 1 1 calc R
C52 C 0.4751(6) 0.4253(6) 0.3838(4) 0.109(2) Uani 1 1 d .
H52 H 0.5375 0.3716 0.3650 0.130 Uiso 1 1 calc R
C53 C 0.4377(7) 0.4092(5) 0.4514(3) 0.1011(18) Uani 1 1 d .
H53 H 0.4788 0.3407 0.4796 0.121 Uiso 1 1 calc R
C54 C 0.3433(6) 0.4876(4) 0.4803(3) 0.0886(17) Uani 1 1 d .
H54 H 0.3197 0.4726 0.5260 0.106 Uiso 1 1 calc R
C55 C 0.1962(5) 0.6711(4) 0.4689(3) 0.1090(19) Uani 1 1 d .
H55A H 0.1826 0.6409 0.5159 0.164 Uiso 1 1 calc R
H55B H 0.0997 0.7062 0.4450 0.164 Uiso 1 1 calc R
H55C H 0.2458 0.7218 0.4661 0.164 Uiso 1 1 calc R
C56 C 0.0607(19) 0.9850(9) 0.9554(5) 0.045(4) Uani 0.50 1 d P
C57 C 0.1133(17) 0.9951(8) 1.0517(10) 0.081(5) Uani 0.50 1 d P
C58 C 0.2298(10) 0.9773(6) 1.0213(9) 0.090(4) Uani 0.50 1 d P
C59 C 0.117(2) 0.9904(10) 1.0115(7) 0.078(7) Uani 0.50 1 d P
C60 C 0.1509(11) 0.9733(8) 0.9380(10) 0.143(9) Uani 0.50 1 d P
C61 C 0.001(2) 0.9859(10) 0.9314(7) 0.069(5) Uani 0.50 1 d P

loop_
_atom_site_aniso_label
_atom_site_aniso_U_11
_atom_site_aniso_U_22
_atom_site_aniso_U_33
_atom_site_aniso_U_23
_atom_site_aniso_U_13
_atom_site_aniso_U_12
F1 0.0355(10) 0.0362(12) 0.0559(13) -0.0225(10) 0.0035(9) -0.0052(9)
F2 0.0393(11) 0.0390(13) 0.1133(19) -0.0373(13) -0.0197(11) -0.0017(10)
F3 0.0303(10) 0.0611(14) 0.1127(19) -0.0530(14) -0.0129(11) -0.0044(10)
F4 0.0809(15) 0.0569(15) 0.0764(18) 0.0033(13) 0.0179(13) -0.0255(13)
F5 0.0472(11) 0.0474(13) 0.0643(15) -0.0205(11) -0.0247(10) -0.0066(10)
F6 0.0414(11) 0.0620(14) 0.0515(14) -0.0193(12) 0.0074(10) -0.0059(10)
P1 0.0309(5) 0.0360(6) 0.0515(7) -0.0180(5) -0.0040(5) -0.0072(4)
Cl1 0.0252(4) 0.0702(7) 0.0360(5) -0.0202(5) 0.0009(4) -0.0082(4)
N1 0.0296(14) 0.0295(16) 0.0266(17) -0.0093(13) 0.0012(13) -0.0074(12)
N2 0.0283(14) 0.0295(16) 0.0286(17) -0.0115(13) 0.0001(13) -0.0073(12)
C1 0.0190(16) 0.031(2) 0.040(2) -0.0134(17) 0.0000(15) -0.0016(14)
C2 0.0226(16) 0.0273(19) 0.037(2) -0.0135(17) 0.0022(15) -0.0026(14)
C3 0.0264(17) 0.038(2) 0.027(2) -0.0064(17) -0.0014(14) -0.0103(15)
C4 0.0257(17) 0.039(2) 0.034(2) -0.0137(18) 0.0028(15) -0.0075(15)
C5 0.0270(18) 0.053(2) 0.033(2) -0.0173(19) 0.0028(16) -0.0026(17)
C6 0.0249(17) 0.039(2) 0.025(2) -0.0142(17) 0.0036(15) -0.0053(15)
C7 0.0228(17) 0.042(2) 0.036(2) -0.0136(19) 0.0039(15) -0.0027(16)
C8 0.0330(19) 0.049(3) 0.062(3) -0.006(2) 0.0144(19) -0.0001(18)
C9 0.0336(19) 0.052(2) 0.052(2) -0.015(2) 0.0104(17) -0.0171(18)
C10 0.034(2) 0.081(3) 0.052(3) -0.034(2) 0.0016(18) -0.003(2)
C11 0.0278(17) 0.029(2) 0.034(2) -0.0117(16) 0.0028(16) -0.0066(15)
C12 0.0247(16) 0.029(2) 0.029(2) -0.0075(16) -0.0024(15) -0.0027(14)
C13 0.0284(17) 0.0212(18) 0.031(2) -0.0117(16) 0.0021(15) -0.0036(14)
C14 0.0251(17) 0.032(2) 0.028(2) -0.0098(17) -0.0014(15) -0.0034(15)
C15 0.0357(19) 0.0252(19) 0.027(2) -0.0064(16) -0.0025(16) -0.0061(15)
C16 0.0323(19) 0.040(2) 0.040(2) -0.0088(18) -0.0100(17) -0.0065(16)
C17 0.041(2) 0.039(2) 0.040(2) -0.0055(19) -0.0160(18) -0.0088(17)
C18 0.049(2) 0.034(2) 0.028(2) -0.0076(17) -0.0105(18) -0.0059(17)
C19 0.0391(19) 0.028(2) 0.033(2) -0.0104(17) 0.0015(16) -0.0065(16)
C20 0.0344(18) 0.0259(19) 0.027(2) -0.0111(16) -0.0028(16) -0.0067(15)
C21 0.0349(18) 0.047(2) 0.032(2) -0.0070(18) -0.0029(16) -0.0153(17)
C22 0.0344(18) 0.037(2) 0.041(2) -0.0179(18) -0.0030(16) 0.0026(16)
C23 0.0291(17) 0.038(2) 0.029(2) -0.0118(17) 0.0079(15) -0.0129(16)
C24 0.0285(18) 0.034(2) 0.032(2) -0.0099(17) 0.0071(15) -0.0086(16)
C25 0.0370(19) 0.041(2) 0.043(2) -0.0144(19) 0.0004(17) -0.0148(18)
C26 0.041(2) 0.031(2) 0.071(3) -0.020(2) -0.0044(19) -0.0084(18)
C27 0.042(2) 0.032(2) 0.061(3) -0.013(2) 0.0068(19) -0.0020(18)
C28 0.0260(18) 0.042(2) 0.048(2) -0.015(2) -0.0002(16) -0.0025(17)
C29 0.037(2) 0.044(2) 0.042(2) -0.0129(19) 0.0024(17) -0.0111(18)
C30 0.0240(16) 0.029(2) 0.036(2) -0.0107(17) 0.0021(15) -0.0040(15)
C31 0.0219(16) 0.030(2) 0.034(2) -0.0084(16) -0.0002(15) -0.0024(14)
C32 0.0257(17) 0.030(2) 0.028(2) -0.0107(16) 0.0000(15) -0.0049(15)
C33 0.0230(16) 0.040(2) 0.030(2) -0.0135(17) 0.0019(15) -0.0051(16)
C34 0.0291(18) 0.033(2) 0.029(2) -0.0139(17) -0.0019(15) -0.0032(15)
C35 0.0336(18) 0.035(2) 0.037(2) -0.0133(18) 0.0010(17) -0.0063(16)
C36 0.049(2) 0.036(2) 0.034(2) -0.0144(18) 0.0104(18) -0.0067(18)
C37 0.047(2) 0.040(2) 0.031(2) -0.0160(18) -0.0047(18) -0.0017(18)
C38 0.0320(18) 0.031(2) 0.043(2) -0.0161(18) -0.0043(18) -0.0020(16)
C39 0.0305(18) 0.0233(19) 0.027(2) -0.0097(16) 0.0003(15) -0.0014(15)
C40 0.042(2) 0.080(3) 0.039(2) -0.024(2) 0.0083(17) -0.035(2)
C41 0.039(2) 0.057(3) 0.036(2) -0.016(2) -0.0055(17) 0.0143(18)
C42 0.0287(17) 0.038(2) 0.038(2) -0.0099(17) -0.0030(15) -0.0151(16)
C43 0.0240(17) 0.033(2) 0.035(2) -0.0090(18) -0.0026(15) -0.0087(16)
C44 0.039(2) 0.040(2) 0.042(2) -0.010(2) 0.0103(17) -0.0098(18)
C45 0.054(2) 0.031(2) 0.068(3) -0.010(2) 0.014(2) -0.0086(19)
C46 0.032(2) 0.051(3) 0.069(3) -0.026(2) -0.003(2) 0.0045(19)
C47 0.0219(18) 0.058(3) 0.061(3) -0.019(2) 0.0028(17) -0.0070(19)
C48 0.0277(18) 0.049(2) 0.049(2) -0.008(2) 0.0019(17) -0.0159(18)
C49 0.063(3) 0.090(4) 0.086(4) -0.021(4) -0.008(3) -0.029(3)
C50 0.056(3) 0.085(4) 0.081(4) 0.019(3) -0.013(3) -0.036(3)
C51 0.060(4) 0.149(7) 0.185(8) -0.054(7) -0.023(4) -0.017(4)
C52 0.063(4) 0.155(7) 0.149(7) -0.093(6) 0.035(4) -0.054(4)
C53 0.125(5) 0.090(5) 0.110(5) -0.016(4) -0.002(4) -0.070(4)
C54 0.111(4) 0.055(3) 0.096(4) 0.018(3) -0.028(4) -0.047(3)
C55 0.100(4) 0.107(5) 0.135(5) -0.036(4) -0.030(4) -0.045(4)
C56 0.095(12) 0.025(6) 0.016(7) -0.006(5) 0.013(7) -0.023(8)
C57 0.068(10) 0.001(5) 0.134(15) 0.010(7) 0.052(10) 0.012(5)
C58 0.049(6) 0.008(4) 0.194(14) -0.005(6) 0.015(8) -0.002(4)
C59 0.163(19) 0.017(6) 0.044(8) 0.016(6) -0.053(11) -0.027(8)
C60 0.044(7) 0.010(5) 0.32(3) 0.021(9) 0.062(11) 0.007(5)
C61 0.133(15) 0.004(5) 0.046(9) 0.007(5) -0.020(9) 0.001(7)

loop_
_atom_type_symbol
_atom_type_description
_atom_type_scat_dispersion_real
_atom_type_scat_dispersion_imag
_atom_type_scat_source
C C 0.0033 0.0016 'International Tables Vol C Tables 4.2.6.8 and 6.1.1.4'
H H 0.0000 0.0000 'International Tables Vol C Tables 4.2.6.8 and 6.1.1.4'
N N 0.0061 0.0033 'International Tables Vol C Tables 4.2.6.8 and 6.1.1.4'
F F 0.0171 0.0103 'International Tables Vol C Tables 4.2.6.8 and 6.1.1.4'
P P 0.1023 0.0942 'International Tables Vol C Tables 4.2.6.8 and 6.1.1.4'
Cl Cl 0.1484 0.1585 'International Tables Vol C Tables 4.2.6.8 and 6.1.1.4'

loop_
_geom_angle_atom_site_label_1
_geom_angle_atom_site_label_2
_geom_angle_atom_site_label_3
_geom_angle
_geom_angle_site_symmetry_1
_geom_angle_site_symmetry_3
F6 P1 F5 89.69(11) . .
F6 P1 F4 179.62(13) . .
F5 P1 F4 90.61(12) . .
F6 P1 F3 90.08(12) . .
F5 P1 F3 179.77(15) . .
F4 P1 F3 89.62(13) . .
F6 P1 F2 89.85(12) . .
F5 P1 F2 89.51(10) . .
F4 P1 F2 90.39(13) . .
F3 P1 F2 90.50(10) . .
F6 P1 F1 90.35(11) . .
F5 P1 F1 90.26(10) . .
F4 P1 F1 89.41(11) . .
F3 P1 F1 89.73(10) . .
F2 P1 F1 179.69(12) . .
C13 N1 C20 111.5(2) . .
C13 N1 C23 124.8(2) . .
C20 N1 C23 123.6(3) . .
C32 N2 C39 111.5(2) . .
C32 N2 C42 124.3(3) . .
C39 N2 C42 124.3(2) . .
C6 C1 C2 125.5(3) . .
C6 C1 Cl1 118.1(2) . .
C2 C1 Cl1 116.3(2) . .
C30 C2 C1 123.8(3) . .
C30 C2 C3 119.6(3) . .
C1 C2 C3 116.5(3) . .
C2 C3 C4 113.2(2) . .
C2 C3 H3A 108.9 . .
C4 C3 H3A 108.9 . .
C2 C3 H3B 108.9 . .
C4 C3 H3B 108.9 . .
H3A C3 H3B 107.7 . .
C5 C4 C3 109.5(3) . .
C5 C4 C7 115.3(3) . .
C3 C4 C7 113.5(2) . .
C5 C4 H4 105.9 . .
C3 C4 H4 105.9 . .
C7 C4 H4 105.9 . .
C4 C5 C6 112.8(3) . .
C4 C5 H5A 109.0 . .
C6 C5 H5A 109.0 . .
C4 C5 H5B 109.0 . .
C6 C5 H5B 109.0 . .
H5A C5 H5B 107.8 . .
C1 C6 C11 122.7(3) . .
C1 C6 C5 117.1(3) . .
C11 C6 C5 120.1(3) . .
C9 C7 C10 109.1(3) . .
C9 C7 C4 112.8(3) . .
C10 C7 C4 110.2(3) . .
C9 C7 C8 109.2(3) . .
C10 C7 C8 107.4(3) . .
C4 C7 C8 107.9(3) . .
C7 C8 H8A 109.5 . .
C7 C8 H8B 109.5 . .
H8A C8 H8B 109.5 . .
C7 C8 H8C 109.5 . .
H8A C8 H8C 109.5 . .
H8B C8 H8C 109.5 . .
C7 C9 H9A 109.5 . .
C7 C9 H9B 109.5 . .
H9A C9 H9B 109.5 . .
C7 C9 H9C 109.5 . .
H9A C9 H9C 109.5 . .
H9B C9 H9C 109.5 . .
C7 C10 H10A 109.5 . .
C7 C10 H10B 109.5 . .
H10A C10 H10B 109.5 . .
C7 C10 H10C 109.5 . .
H10A C10 H10C 109.5 . .
H10B C10 H10C 109.5 . .
C12 C11 C6 125.8(3) . .
C12 C11 H11 117.1 . .
C6 C11 H11 117.1 . .
C11 C12 C13 125.9(3) . .
C11 C12 H12 117.1 . .
C13 C12 H12 117.1 . .
N1 C13 C12 122.8(3) . .
N1 C13 C14 108.9(2) . .
C12 C13 C14 128.2(3) . .
C15 C14 C21 111.3(2) . .
C15 C14 C13 101.3(2) . .
C21 C14 C13 114.3(2) . .
C15 C14 C22 109.1(2) . .
C21 C14 C22 111.2(3) . .
C13 C14 C22 109.1(2) . .
C16 C15 C20 119.8(3) . .
C16 C15 C14 130.7(3) . .
C20 C15 C14 109.5(2) . .
C15 C16 C17 118.2(3) . .
C15 C16 H16 120.9 . .
C17 C16 H16 120.9 . .
C16 C17 C18 121.6(3) . .
C16 C17 H17 119.2 . .
C18 C17 H17 119.2 . .
C19 C18 C17 120.2(3) . .
C19 C18 H18 119.9 . .
C17 C18 H18 119.9 . .
C18 C19 C20 117.8(3) . .
C18 C19 H19 121.1 . .
C20 C19 H19 121.1 . .
C19 C20 C15 122.4(3) . .
C19 C20 N1 129.0(3) . .
C15 C20 N1 108.5(3) . .
C14 C21 H21A 109.5 . .
C14 C21 H21B 109.5 . .
H21A C21 H21B 109.5 . .
C14 C21 H21C 109.5 . .
H21A C21 H21C 109.5 . .
H21B C21 H21C 109.5 . .
C14 C22 H22A 109.5 . .
C14 C22 H22B 109.5 . .
H22A C22 H22B 109.5 . .
C14 C22 H22C 109.5 . .
H22A C22 H22C 109.5 . .
H22B C22 H22C 109.5 . .
N1 C23 C24 114.2(3) . .
N1 C23 H23A 108.7 . .
C24 C23 H23A 108.7 . .
N1 C23 H23B 108.7 . .
C24 C23 H23B 108.7 . .
H23A C23 H23B 107.6 . .
C25 C24 C29 118.6(3) . .
C25 C24 C23 121.4(3) . .
C29 C24 C23 120.1(3) . .
C26 C25 C24 121.1(3) . .
C26 C25 H25 119.4 . .
C24 C25 H25 119.4 . .
C25 C26 C27 119.1(3) . .
C25 C26 H26 120.4 . .
C27 C26 H26 120.4 . .
C28 C27 C26 120.9(3) . .
C28 C27 H27 119.5 . .
C26 C27 H27 119.5 . .
C27 C28 C29 119.6(3) . .
C27 C28 H28 120.2 . .
C29 C28 H28 120.2 . .
C28 C29 C24 120.6(3) . .
C28 C29 H29 119.7 . .
C24 C29 H29 119.7 . .
C2 C30 C31 124.6(3) . .
C2 C30 H30 117.7 . .
C31 C30 H30 117.7 . .
C32 C31 C30 127.0(3) . .
C32 C31 H31 116.5 . .
C30 C31 H31 116.5 . .
N2 C32 C31 121.5(3) . .
N2 C32 C33 108.5(3) . .
C31 C32 C33 129.9(3) . .
C34 C33 C40 110.5(3) . .
C34 C33 C32 101.5(2) . .
C40 C33 C32 112.7(3) . .
C34 C33 C41 109.5(3) . .
C40 C33 C41 112.0(3) . .
C32 C33 C41 110.1(3) . .
C35 C34 C39 119.0(3) . .
C35 C34 C33 130.9(3) . .
C39 C34 C33 110.0(3) . .
C34 C35 C36 118.7(3) . .
C34 C35 H35 120.7 . .
C36 C35 H35 120.7 . .
C37 C36 C35 121.5(3) . .
C37 C36 H36 119.3 . .
C35 C36 H36 119.3 . .
C36 C37 C38 120.9(3) . .
C36 C37 H37 119.5 . .
C38 C37 H37 119.5 . .
C37 C38 C39 117.0(3) . .
C37 C38 H38 121.5 . .
C39 C38 H38 121.5 . .
C38 C39 C34 122.9(3) . .
C38 C39 N2 128.8(3) . .
C34 C39 N2 108.2(3) . .
C33 C40 H40A 109.5 . .
C33 C40 H40B 109.5 . .
H40A C40 H40B 109.5 . .
C33 C40 H40C 109.5 . .
H40A C40 H40C 109.5 . .
H40B C40 H40C 109.5 . .
C33 C41 H41A 109.5 . .
C33 C41 H41B 109.5 . .
H41A C41 H41B 109.5 . .
C33 C41 H41C 109.5 . .
H41A C41 H41C 109.5 . .
H41B C41 H41C 109.5 . .
N2 C42 C43 113.6(2) . .
N2 C42 H42A 108.8 . .
C43 C42 H42A 108.8 . .
N2 C42 H42B 108.8 . .
C43 C42 H42B 108.8 . .
H42A C42 H42B 107.7 . .
C44 C43 C48 119.2(3) . .
C44 C43 C42 121.4(3) . .
C48 C43 C42 119.4(3) . .
C43 C44 C45 120.8(3) . .
C43 C44 H44 119.6 . .
C45 C44 H44 119.6 . .
C44 C45 C46 119.4(4) . .
C44 C45 H45 120.3 . .
C46 C45 H45 120.3 . .
C47 C46 C45 120.8(3) . .
C47 C46 H46 119.6 . .
C45 C46 H46 119.6 . .
C46 C47 C48 119.0(3) . .
C46 C47 H47 120.5 . .
C48 C47 H47 120.5 . .
C43 C48 C47 120.8(3) . .
C43 C48 H48 119.6 . .
C47 C48 H48 119.6 . .
C50 C49 C54 120.4(5) . .
C50 C49 C55 122.2(6) . .
C54 C49 C55 117.2(6) . .
C51 C50 C49 118.6(6) . .
C51 C50 H50 120.7 . .
C49 C50 H50 120.7 . .
C50 C51 C52 127.0(7) . .
C50 C51 H51 116.5 . .
C52 C51 H51 116.5 . .
C51 C52 C53 112.4(6) . .
C51 C52 H52 123.8 . .
C53 C52 H52 123.8 . .
C52 C53 C54 124.8(6) . .
C52 C53 H53 117.6 . .
C54 C53 H53 117.6 . .
C49 C54 C53 116.7(5) . .
C49 C54 H54 121.7 . .
C53 C54 H54 121.7 . .
C49 C55 H55A 109.5 . .
C49 C55 H55B 109.5 . .
H55A C55 H55B 109.5 . .
C49 C55 H55C 109.5 . .
H55A C55 H55C 109.5 . .
H55B C55 H55C 109.5 . .
C61 C56 C60 114(3) . .
C61 C56 C59 157(3) . .
C60 C56 C59 89(2) . .
C61 C56 C57 38(2) . 2_577
C60 C56 C57 151(2) . 2_577
C59 C56 C57 119.8(13) . 2_577
C61 C56 C59 66(2) . 2_577
C60 C56 C59 179.1(18) . 2_577
C59 C56 C59 91.2(14) . 2_577
C57 C56 C59 28.7(6) 2_577 2_577
C59 C57 C61 111(3) . 2_577
C59 C57 C58 57.5(17) . .
C61 C57 C58 168(3) 2_577 .
C59 C57 C56 86(3) . 2_577
C61 C57 C56 25.2(11) 2_577 2_577
C58 C57 C56 143(2) . 2_577
C59 C58 C57 42.4(8) . .
C59 C58 C60 55.6(16) . .
C57 C58 C60 98.0(15) . .
C57 C59 C58 80.0(19) . .
C57 C59 C56 154(4) . .
C58 C59 C56 125(3) . .
C57 C59 C61 40(2) . 2_577
C58 C59 C61 119.7(19) . 2_577
C56 C59 C61 114.7(17) . 2_577
C57 C59 C60 171(3) . .
C58 C59 C60 91(2) . .
C56 C59 C60 34.3(9) . .
C61 C59 C60 149.0(14) 2_577 .
C57 C59 C56 66(2) . 2_577
C58 C59 C56 146(2) . 2_577
C56 C59 C56 88.8(14) . 2_577
C61 C59 C56 25.9(5) 2_577 2_577
C60 C59 C56 123.1(11) . 2_577
C56 C60 C61 30.3(11) . .
C56 C60 C59 56.5(17) . .
C61 C60 C59 86.8(13) . .
C56 C60 C58 90(2) . .
C61 C60 C58 120.0(14) . .
C59 C60 C58 33.2(10) . .
C56 C61 C57 117(3) . 2_577
C56 C61 C60 36(2) . .
C57 C61 C60 153(2) 2_577 .
C56 C61 C59 88(2) . 2_577
C57 C61 C59 29.4(15) 2_577 2_577
C60 C61 C59 124.1(14) . 2_577

loop_
_geom_bond_atom_site_label_1
_geom_bond_atom_site_label_2
_geom_bond_distance
_geom_bond_site_symmetry_2
F1 P1 1.6011(19) .
F2 P1 1.595(2) .
F3 P1 1.5907(18) .
F4 P1 1.591(2) .
F5 P1 1.5899(18) .
F6 P1 1.581(2) .
Cl1 C1 1.764(3) .
N1 C13 1.348(4) .
N1 C20 1.419(3) .
N1 C23 1.472(3) .
N2 C32 1.358(3) .
N2 C39 1.409(4) .
N2 C42 1.465(3) .
C1 C6 1.381(4) .
C1 C2 1.410(4) .
C2 C30 1.387(4) .
C2 C3 1.520(4) .
C3 C4 1.516(4) .
C3 H3A 0.9900 .
C3 H3B 0.9900 .
C4 C5 1.502(4) .
C4 C7 1.545(4) .
C4 H4 1.0000 .
C5 C6 1.523(4) .
C5 H5A 0.9900 .
C5 H5B 0.9900 .
C6 C11 1.395(4) .
C7 C9 1.523(4) .
C7 C10 1.529(4) .
C7 C8 1.541(4) .
C8 H8A 0.9800 .
C8 H8B 0.9800 .
C8 H8C 0.9800 .
C9 H9A 0.9800 .
C9 H9B 0.9800 .
C9 H9C 0.9800 .
C10 H10A 0.9800 .
C10 H10B 0.9800 .
C10 H10C 0.9800 .
C11 C12 1.375(4) .
C11 H11 0.9500 .
C12 C13 1.381(4) .
C12 H12 0.9500 .
C13 C14 1.536(4) .
C14 C15 1.512(4) .
C14 C21 1.526(4) .
C14 C22 1.560(4) .
C15 C16 1.388(4) .
C15 C20 1.392(4) .
C16 C17 1.387(4) .
C16 H16 0.9500 .
C17 C18 1.400(4) .
C17 H17 0.9500 .
C18 C19 1.385(4) .
C18 H18 0.9500 .
C19 C20 1.384(4) .
C19 H19 0.9500 .
C21 H21A 0.9800 .
C21 H21B 0.9800 .
C21 H21C 0.9800 .
C22 H22A 0.9800 .
C22 H22B 0.9800 .
C22 H22C 0.9800 .
C23 C24 1.510(4) .
C23 H23A 0.9900 .
C23 H23B 0.9900 .
C24 C25 1.387(4) .
C24 C29 1.398(4) .
C25 C26 1.382(4) .
C25 H25 0.9500 .
C26 C27 1.389(4) .
C26 H26 0.9500 .
C27 C28 1.370(4) .
C27 H27 0.9500 .
C28 C29 1.387(4) .
C28 H28 0.9500 .
C29 H29 0.9500 .
C30 C31 1.397(4) .
C30 H30 0.9500 .
C31 C32 1.368(4) .
C31 H31 0.9500 .
C32 C33 1.528(4) .
C33 C34 1.497(4) .
C33 C40 1.527(4) .
C33 C41 1.542(4) .
C34 C35 1.387(4) .
C34 C39 1.390(4) .
C35 C36 1.388(4) .
C35 H35 0.9500 .
C36 C37 1.382(4) .
C36 H36 0.9500 .
C37 C38 1.386(4) .
C37 H37 0.9500 .
C38 C39 1.390(4) .
C38 H38 0.9500 .
C40 H40A 0.9800 .
C40 H40B 0.9800 .
C40 H40C 0.9800 .
C41 H41A 0.9800 .
C41 H41B 0.9800 .
C41 H41C 0.9800 .
C42 C43 1.508(4) .
C42 H42A 0.9900 .
C42 H42B 0.9900 .
C43 C44 1.371(4) .
C43 C48 1.386(4) .
C44 C45 1.379(4) .
C44 H44 0.9500 .
C45 C46 1.384(5) .
C45 H45 0.9500 .
C46 C47 1.371(5) .
C46 H46 0.9500 .
C47 C48 1.385(4) .
C47 H47 0.9500 .
C48 H48 0.9500 .
C49 C50 1.384(6) .
C49 C54 1.389(6) .
C49 C55 1.470(6) .
C50 C51 1.355(7) .
C50 H50 0.9500 .
C51 C52 1.364(8) .
C51 H51 0.9500 .
C52 C53 1.409(7) .
C52 H52 0.9500 .
C53 C54 1.414(7) .
C53 H53 0.9500 .
C54 H54 0.9500 .
C55 H55A 0.9800 .
C55 H55B 0.9800 .
C55 H55C 0.9800 .
C56 C61 0.773(14) .
C56 C60 0.903(17) .
C56 C59 1.336(15) .
C56 C57 1.61(3) 2_577
C56 C59 1.77(3) 2_577
C57 C59 0.851(15) .
C57 C61 1.106(19) 2_577
C57 C58 1.24(2) .
C57 C56 1.61(3) 2_577
C58 C59 1.064(19) .
C58 C60 1.94(3) .
C59 C61 1.62(3) 2_577
C59 C60 1.60(2) .
C59 C56 1.77(3) 2_577
C60 C61 1.40(2) .
C61 C57 1.106(19) 2_577
C61 C59 1.62(3) 2_577

loop_
_geom_torsion_atom_site_label_1
_geom_torsion_atom_site_label_2
_geom_torsion_atom_site_label_3
_geom_torsion_atom_site_label_4
_geom_torsion
_geom_torsion_site_symmetry_1
_geom_torsion_site_symmetry_4
C6 C1 C2 C30 171.4(3) . .
Cl1 C1 C2 C30 -6.7(4) . .
C6 C1 C2 C3 -6.2(5) . .
Cl1 C1 C2 C3 175.8(2) . .
C30 C2 C3 C4 158.7(3) . .
C1 C2 C3 C4 -23.7(4) . .
C2 C3 C4 C5 53.1(4) . .
C2 C3 C4 C7 -176.6(3) . .
C3 C4 C5 C6 -54.5(3) . .
C7 C4 C5 C6 176.1(3) . .
C2 C1 C6 C11 -174.1(3) . .
Cl1 C1 C6 C11 3.9(4) . .
C2 C1 C6 C5 4.7(5) . .
Cl1 C1 C6 C5 -177.3(2) . .
C4 C5 C6 C1 26.8(4) . .
C4 C5 C6 C11 -154.4(3) . .
C5 C4 C7 C9 79.3(4) . .
C3 C4 C7 C9 -48.2(4) . .
C5 C4 C7 C10 -43.0(4) . .
C3 C4 C7 C10 -170.4(3) . .
C5 C4 C7 C8 -160.1(3) . .
C3 C4 C7 C8 72.5(4) . .
C1 C6 C11 C12 175.3(3) . .
C5 C6 C11 C12 -3.5(5) . .
C6 C11 C12 C13 177.1(3) . .
C20 N1 C13 C12 175.9(3) . .
C23 N1 C13 C12 -6.7(5) . .
C20 N1 C13 C14 -5.1(3) . .
C23 N1 C13 C14 172.2(3) . .
C11 C12 C13 N1 178.2(3) . .
C11 C12 C13 C14 -0.5(5) . .
N1 C13 C14 C15 4.6(3) . .
C12 C13 C14 C15 -176.5(3) . .
N1 C13 C14 C21 124.4(3) . .
C12 C13 C14 C21 -56.7(4) . .
N1 C13 C14 C22 -110.4(3) . .
C12 C13 C14 C22 68.5(4) . .
C21 C14 C15 C16 55.2(4) . .
C13 C14 C15 C16 177.1(3) . .
C22 C14 C15 C16 -67.9(4) . .
C21 C14 C15 C20 -124.5(3) . .
C13 C14 C15 C20 -2.5(3) . .
C22 C14 C15 C20 112.5(3) . .
C20 C15 C16 C17 0.3(5) . .
C14 C15 C16 C17 -179.4(3) . .
C15 C16 C17 C18 -0.8(5) . .
C16 C17 C18 C19 0.2(5) . .
C17 C18 C19 C20 0.8(5) . .
C18 C19 C20 C15 -1.3(5) . .
C18 C19 C20 N1 179.6(3) . .
C16 C15 C20 C19 0.7(5) . .
C14 C15 C20 C19 -179.5(3) . .
C16 C15 C20 N1 -179.9(3) . .
C14 C15 C20 N1 -0.2(3) . .
C13 N1 C20 C19 -177.3(3) . .
C23 N1 C20 C19 5.3(5) . .
C13 N1 C20 C15 3.4(3) . .
C23 N1 C20 C15 -173.9(3) . .
C13 N1 C23 C24 78.5(4) . .
C20 N1 C23 C24 -104.5(3) . .
N1 C23 C24 C25 52.8(4) . .
N1 C23 C24 C29 -129.3(3) . .
C29 C24 C25 C26 -1.9(5) . .
C23 C24 C25 C26 176.0(3) . .
C24 C25 C26 C27 2.4(5) . .
C25 C26 C27 C28 -2.2(5) . .
C26 C27 C28 C29 1.4(5) . .
C27 C28 C29 C24 -0.8(5) . .
C25 C24 C29 C28 1.1(5) . .
C23 C24 C29 C28 -176.8(3) . .
C1 C2 C30 C31 -171.1(3) . .
C3 C2 C30 C31 6.3(5) . .
C2 C30 C31 C32 -174.3(3) . .
C39 N2 C32 C31 -172.1(3) . .
C42 N2 C32 C31 5.8(5) . .
C39 N2 C32 C33 5.6(3) . .
C42 N2 C32 C33 -176.5(3) . .
C30 C31 C32 N2 -177.3(3) . .
C30 C31 C32 C33 5.5(6) . .
N2 C32 C33 C34 -5.5(3) . .
C31 C32 C33 C34 171.9(3) . .
N2 C32 C33 C40 -123.7(3) . .
C31 C32 C33 C40 53.7(5) . .
N2 C32 C33 C41 110.4(3) . .
C31 C32 C33 C41 -72.2(4) . .
C40 C33 C34 C35 -54.0(4) . .
C32 C33 C34 C35 -173.8(3) . .
C41 C33 C34 C35 69.8(4) . .
C40 C33 C34 C39 123.4(3) . .
C32 C33 C34 C39 3.6(3) . .
C41 C33 C34 C39 -112.8(3) . .
C39 C34 C35 C36 -0.5(5) . .
C33 C34 C35 C36 176.8(3) . .
C34 C35 C36 C37 1.6(5) . .
C35 C36 C37 C38 -1.0(5) . .
C36 C37 C38 C39 -0.8(5) . .
C37 C38 C39 C34 1.9(5) . .
C37 C38 C39 N2 -176.2(3) . .
C35 C34 C39 C38 -1.3(5) . .
C33 C34 C39 C38 -179.1(3) . .
C35 C34 C39 N2 177.1(3) . .
C33 C34 C39 N2 -0.6(3) . .
C32 N2 C39 C38 175.1(3) . .
C42 N2 C39 C38 -2.7(5) . .
C32 N2 C39 C34 -3.2(3) . .
C42 N2 C39 C34 178.9(3) . .
C32 N2 C42 C43 -70.6(4) . .
C39 N2 C42 C43 107.0(3) . .
N2 C42 C43 C44 -38.1(4) . .
N2 C42 C43 C48 142.0(3) . .
C48 C43 C44 C45 0.5(5) . .
C42 C43 C44 C45 -179.4(3) . .
C43 C44 C45 C46 -0.3(5) . .
C44 C45 C46 C47 0.5(5) . .
C45 C46 C47 C48 -1.0(5) . .
C44 C43 C48 C47 -1.0(5) . .
C42 C43 C48 C47 178.9(3) . .
C46 C47 C48 C43 1.2(5) . .
C54 C49 C50 C51 3.4(7) . .
C55 C49 C50 C51 178.5(4) . .
C49 C50 C51 C52 -4.0(8) . .
C50 C51 C52 C53 1.8(8) . .
C51 C52 C53 C54 1.0(8) . .
C50 C49 C54 C53 -0.9(7) . .
C55 C49 C54 C53 -176.3(4) . .
C52 C53 C54 C49 -1.3(7) . .
C61 C57 C58 C59 -9(7) 2_577 .
C56 C57 C58 C59 0.9(14) 2_577 .
C59 C57 C58 C60 -1.9(15) . .
C61 C57 C58 C60 -11(7) 2_577 .
C56 C57 C58 C60 -1.1(18) 2_577 .
C61 C57 C59 C58 178.0(13) 2_577 .
C56 C57 C59 C58 -179.5(8) 2_577 .
C61 C57 C59 C56 -10(5) 2_577 .
C58 C57 C59 C56 172(5) . .
C56 C57 C59 C56 -8(5) 2_577 .
C58 C57 C59 C61 -178.0(13) . 2_577
C56 C57 C59 C61 2.5(14) 2_577 2_577
C61 C57 C59 C60 -167(12) 2_577 .
C58 C57 C59 C60 15(13) . .
C56 C57 C59 C60 -165(13) 2_577 .
C61 C57 C59 C56 -2.5(14) 2_577 2_577
C58 C57 C59 C56 179.5(8) . 2_577
C60 C58 C59 C57 177.7(18) . .
C57 C58 C59 C56 -176(2) . .
C60 C58 C59 C56 2.1(11) . .
C57 C58 C59 C61 1.5(9) . 2_577
C60 C58 C59 C61 179.2(16) . 2_577
C57 C58 C59 C60 -177.7(18) . .
C57 C58 C59 C56 -0.8(14) . 2_577
C60 C58 C59 C56 177(2) . 2_577
C61 C56 C59 C57 6(8) . .
C60 C56 C59 C57 -174(4) . .
C57 C56 C59 C57 9(5) 2_577 .
C59 C56 C59 C57 7(4) 2_577 .
C61 C56 C59 C58 176(5) . .
C60 C56 C59 C58 -3.7(19) . .
C57 C56 C59 C58 178.9(11) 2_577 .
C59 C56 C59 C58 177.0(18) 2_577 .
C61 C56 C59 C61 -1(6) . 2_577
C60 C56 C59 C61 179.1(11) . 2_577
C57 C56 C59 C61 1.7(19) 2_577 2_577
C59 C56 C59 C61 -0.2(11) 2_577 2_577
C61 C56 C59 C60 180(100) . .
C57 C56 C59 C60 -177.4(18) 2_577 .
C59 C56 C59 C60 -179.2(14) 2_577 .
C61 C56 C59 C56 -1(5) . 2_577
C60 C56 C59 C56 179.2(14) . 2_577
C57 C56 C59 C56 1.9(11) 2_577 2_577
C59 C56 C59 C56 0.000(2) 2_577 2_577
C59 C56 C60 C61 180(3) . .
C57 C56 C60 C61 -4.7(17) 2_577 .
C59 C56 C60 C61 -66(100) 2_577 .
C61 C56 C60 C59 180(3) . .
C57 C56 C60 C59 175(3) 2_577 .
C59 C56 C60 C59 114(100) 2_577 .
C61 C56 C60 C58 -178(2) . .
C59 C56 C60 C58 1.7(8) . .
C57 C56 C60 C58 177(3) 2_577 .
C59 C56 C60 C58 116(100) 2_577 .
C57 C59 C60 C56 162(13) . .
C58 C59 C60 C56 177.0(15) . .
C61 C59 C60 C56 -2(2) 2_577 .
C56 C59 C60 C56 -0.9(17) 2_577 .
C57 C59 C60 C61 162(13) . .
C58 C59 C60 C61 177.0(11) . .
C56 C59 C60 C61 0.0(13) . .
C61 C59 C60 C61 -2(2) 2_577 .
C56 C59 C60 C61 -0.9(11) 2_577 .
C57 C59 C60 C58 -15(12) . .
C56 C59 C60 C58 -177.0(15) . .
C61 C59 C60 C58 -179(3) 2_577 .
C56 C59 C60 C58 -177.9(17) 2_577 .
C59 C58 C60 C56 -2.5(13) . .
C57 C58 C60 C56 -1.0(12) . .
C59 C58 C60 C61 -3.5(13) . .
C57 C58 C60 C61 -1.9(12) . .
C57 C58 C60 C59 1.6(12) . .
C60 C56 C61 C57 -176.2(14) . 2_577
C59 C56 C61 C57 4(7) . 2_577
C59 C56 C61 C57 2.9(15) 2_577 2_577
C59 C56 C61 C60 180(100) . .
C57 C56 C61 C60 176.2(14) 2_577 .
C59 C56 C61 C60 179.1(15) 2_577 .
C60 C56 C61 C59 -179.1(15) . 2_577
C59 C56 C61 C59 1(6) . 2_577
C57 C56 C61 C59 -2.9(15) 2_577 2_577
C59 C60 C61 C56 0(2) . .
C58 C60 C61 C56 2(2) . .
C56 C60 C61 C57 7(3) . 2_577
C59 C60 C61 C57 7(3) . 2_577
C58 C60 C61 C57 9(4) . 2_577
C56 C60 C61 C59 1.0(18) . 2_577
C59 C60 C61 C59 1.0(15) . 2_577
C58 C60 C61 C59 3.0(17) . 2_577
